data_4070900
loop_
_publ_author_name
'Shen, Hao'
'Chan, Hoi-Shan'
'Xie, Zuowei'

_publ_section_title
;
 Synthesis, Structural Characterization, and Reactivity of Group 4 Metal
 Complexes Derived from 1-Indenyl-1,2-carborane
;
_journal_issue 6
_journal_name_full Organometallics
_journal_page_first 1157
_journal_paper_doi 10.1021/om701108v
_journal_volume 27
_journal_year 2008
_chemical_formula_sum 'C44 H84 B9 Hf N9'
_chemical_formula_weight 1014.98
_chemical_name_systematic
; 
 ? 
;
_space_group_IT_number 52
_symmetry_cell_setting orthorhombic
_symmetry_space_group_name_Hall '-P 2a 2bc'
_symmetry_space_group_name_H-M 'P n n a'
_atom_sites_solution_hydrogens geom
_atom_sites_solution_primary direct
_atom_sites_solution_secondary difmap
_audit_creation_method SHELXL-97
_cell_angle_alpha 90.00
_cell_angle_beta 90.00
_cell_angle_gamma 90.00
_cell_formula_units_Z 4
_cell_length_a 17.7492(13)
_cell_length_b 22.5137(17)
_cell_length_c 13.1185(10)
_cell_measurement_reflns_used 5989
_cell_measurement_temperature 293(2)
_cell_measurement_theta_max 23.71
_cell_measurement_theta_min 2.47
_cell_volume 5242.2(7)
_computing_cell_refinement 'BRUKER SMART CCD DIFFRACTOMETER'
_computing_data_collection 'BRUKER SMART CCD DIFFRACTOMETER'
_computing_data_reduction 'BRUKER SMART CCD DIFFRACTOMETER'
_computing_molecular_graphics 'SIEMENS SHELXTL'
_computing_publication_material 'SIEMENS SHELXTL'
_computing_structure_refinement 'SHELXL-97 (Sheldrick, 1997)'
_computing_structure_solution 'SHELXS-97 (Sheldrick, 1990)'
_diffrn_ambient_temperature 293(2)
_diffrn_measured_fraction_theta_full 0.998
_diffrn_measured_fraction_theta_max 0.998
_diffrn_measurement_device_type 'BRUKER SMART CCD DIFFRACTOMETER'
_diffrn_measurement_method 'OMEGA SCAN'
_diffrn_radiation_monochromator graphite
_diffrn_radiation_source 'fine-focus sealed tube'
_diffrn_radiation_type MoK\a
_diffrn_radiation_wavelength 0.71073
_diffrn_reflns_av_R_equivalents 0.0361
_diffrn_reflns_av_sigmaI/netI 0.0289
_diffrn_reflns_limit_h_max 17
_diffrn_reflns_limit_h_min -23
_diffrn_reflns_limit_k_max 29
_diffrn_reflns_limit_k_min -28
_diffrn_reflns_limit_l_max 17
_diffrn_reflns_limit_l_min -16
_diffrn_reflns_number 33437
_diffrn_reflns_theta_full 27.87
_diffrn_reflns_theta_max 27.87
_diffrn_reflns_theta_min 1.80
_exptl_absorpt_coefficient_mu 2.029
_exptl_absorpt_correction_T_max 1.0000
_exptl_absorpt_correction_T_min 0.631811
_exptl_absorpt_correction_type SADABS
_exptl_crystal_colour Yellow
_exptl_crystal_density_diffrn 1.286
_exptl_crystal_density_meas 0
_exptl_crystal_density_method 'not measured'
_exptl_crystal_description Block
_exptl_crystal_F_000 2112
_exptl_crystal_size_max 0.30
_exptl_crystal_size_mid 0.20
_exptl_crystal_size_min 0.10
_refine_diff_density_max 1.024
_refine_diff_density_min -0.558
_refine_diff_density_rms 0.088
_refine_ls_extinction_method none
_refine_ls_goodness_of_fit_ref 1.042
_refine_ls_hydrogen_treatment riding
_refine_ls_matrix_type full
_refine_ls_number_parameters 318
_refine_ls_number_reflns 6245
_refine_ls_number_restraints 46
_refine_ls_restrained_S_all 1.046
_refine_ls_R_factor_all 0.0890
_refine_ls_R_factor_gt 0.0413
_refine_ls_shift/su_max 0.000
_refine_ls_shift/su_mean 0.000
_refine_ls_structure_factor_coef Fsqd
_refine_ls_weighting_details 'calc w=1/[\s^2^(Fo^2^)+(0.0503P)^2^+16.5771P] where P=(Fo^2^+2Fc^2^)/3'
_refine_ls_weighting_scheme calc
_refine_ls_wR_factor_gt 0.1169
_refine_ls_wR_factor_ref 0.1398
_reflns_number_gt 2914
_reflns_number_total 6245
_reflns_threshold_expression >2sigma(I)
_cod_data_source_file om701108v-file002.cif
_cod_data_source_block 8c"
_cod_depositor_comments
;
The following automatic conversions were performed:

'_symmetry_cell_setting' value 'Orthorhombic' changed to
'orthorhombic' according to
/home/saulius/struct/CIF-dictionaries/cif_core.dic dictionary named
'cif_core.dic' version 2.4.1 from 2010-06-29.

Automatic conversion script
Id: cif_fix_values 1715 2011-07-08 13:25:40Z adriana 
;
_cod_original_sg_symbol_H-M Pnna
_cod_database_code 4070900

loop_
_symmetry_equiv_pos_as_xyz
'x, y, z'
'-x+1/2, -y, z'
'-x+1/2, y+1/2, -z+1/2'
'x, -y+1/2, -z+1/2'
'-x, -y, -z'
'x-1/2, y, -z'
'x-1/2, -y-1/2, z-1/2'
'-x, y-1/2, z-1/2'

loop_
_atom_site_label
_atom_site_type_symbol
_atom_site_fract_x
_atom_site_fract_y
_atom_site_fract_z
_atom_site_U_iso_or_equiv
_atom_site_adp_type
_atom_site_occupancy
_atom_site_symmetry_multiplicity
_atom_site_calc_flag
_atom_site_refinement_flags
Hf1 Hf 0.2500 0.5000 0.75010(2) 0.04081(11) Uani 1 2 d S
C1 C 0.1962(4) 0.4087(3) 0.8503(5) 0.0523(15) Uani 1 1 d .
C2 C 0.3212(4) 0.4052(3) 0.9347(5) 0.0624(18) Uani 1 1 d .
H2A H 0.2936 0.3772 0.9779 0.075 Uiso 1 1 calc R
C3 C 0.3440(6) 0.4564(5) 0.9995(7) 0.128(4) Uani 1 1 d .
H3A H 0.3768 0.4427 1.0527 0.192 Uiso 1 1 calc R
H3B H 0.3000 0.4742 1.0291 0.192 Uiso 1 1 calc R
H3C H 0.3699 0.4852 0.9585 0.192 Uiso 1 1 calc R
C4 C 0.3877(5) 0.3731(5) 0.8915(7) 0.116(4) Uani 1 1 d .
H4A H 0.3707 0.3401 0.8514 0.174 Uiso 1 1 calc R
H4B H 0.4189 0.3590 0.9461 0.174 Uiso 1 1 calc R
H4C H 0.4162 0.3998 0.8493 0.174 Uiso 1 1 calc R
C5 C 0.0814(3) 0.4243(3) 0.7489(5) 0.0640(18) Uani 1 1 d .
H5A H 0.0699 0.3852 0.7780 0.077 Uiso 1 1 calc R
C6 C 0.0848(4) 0.4177(4) 0.6347(6) 0.091(3) Uani 1 1 d .
H6A H 0.0369 0.4042 0.6098 0.137 Uiso 1 1 calc R
H6B H 0.1230 0.3894 0.6170 0.137 Uiso 1 1 calc R
H6C H 0.0966 0.4554 0.6045 0.137 Uiso 1 1 calc R
C7 C 0.0195(4) 0.4659(4) 0.7787(7) 0.098(3) Uani 1 1 d .
H7A H -0.0275 0.4516 0.7519 0.146 Uiso 1 1 calc R
H7B H 0.0297 0.5046 0.7515 0.146 Uiso 1 1 calc R
H7C H 0.0165 0.4681 0.8516 0.146 Uiso 1 1 calc R
C8 C 0.2064(5) 0.3041(4) 0.9037(7) 0.098(3) Uani 1 1 d .
H8A H 0.2227 0.2925 0.8360 0.117 Uiso 1 1 calc R
H8B H 0.2492 0.3038 0.9497 0.117 Uiso 1 1 calc R
C9 C 0.1471(12) 0.2679(9) 0.9397(16) 0.262(10) Uani 1 1 d DU
H9A H 0.1672 0.2357 0.9805 0.314 Uiso 1 1 calc R
H9B H 0.1198 0.2509 0.8826 0.314 Uiso 1 1 calc R
C10 C 0.0944(12) 0.3061(6) 1.0040(16) 0.289(10) Uani 1 1 d DU
H10A H 0.0432 0.2911 0.9999 0.347 Uiso 1 1 calc R
H10B H 0.1101 0.3057 1.0748 0.347 Uiso 1 1 calc R
C11 C 0.0981(5) 0.3669(4) 0.9630(7) 0.100(3) Uani 1 1 d D
H11A H 0.1024 0.3964 1.0166 0.120 Uiso 1 1 calc R
H11B H 0.0551 0.3761 0.9202 0.120 Uiso 1 1 calc R
C12 C 0.2500 0.5000 0.5496(6) 0.051(2) Uani 1 2 d S
C13 C 0.1766(4) 0.5928(3) 0.5648(5) 0.0546(16) Uani 1 1 d .
H13A H 0.1928 0.5965 0.4937 0.065 Uiso 1 1 calc R
C14 C 0.2051(5) 0.6468(3) 0.6237(6) 0.080(2) Uani 1 1 d .
H14A H 0.2592 0.6477 0.6215 0.120 Uiso 1 1 calc R
H14B H 0.1886 0.6444 0.6932 0.120 Uiso 1 1 calc R
H14C H 0.1855 0.6824 0.5932 0.120 Uiso 1 1 calc R
C15 C 0.0906(4) 0.5924(3) 0.5674(6) 0.080(2) Uani 1 1 d .
H15A H 0.0722 0.5593 0.5285 0.121 Uiso 1 1 calc R
H15B H 0.0718 0.6287 0.5388 0.121 Uiso 1 1 calc R
H15C H 0.0738 0.5888 0.6367 0.121 Uiso 1 1 calc R
C16 C 0.1812(5) 0.5003(3) 0.3823(5) 0.084(2) Uani 1 1 d .
H16A H 0.1561 0.5385 0.3854 0.101 Uiso 1 1 calc R
H16B H 0.1464 0.4696 0.4039 0.101 Uiso 1 1 calc R
C17 C 0.2107(8) 0.4882(7) 0.2778(7) 0.157(6) Uani 1 1 d .
H17A H 0.2104 0.4459 0.2637 0.188 Uiso 1 1 calc R
H17B H 0.1804 0.5083 0.2269 0.188 Uiso 1 1 calc R
C21 C 0.2925(9) 0.2671(5) 0.3067(5) 0.117(9) Uani 0.50 1 d PD
C22 C 0.3152(5) 0.2987(4) 0.1926(7) 0.076(2) Uani 0.50 1 d P
C31 C 0.2073(8) 0.2823(8) 0.3057(15) 0.103(6) Uani 0.50 1 d PD
C32 C 0.1789(7) 0.3206(9) 0.3746(16) 0.121(8) Uani 0.50 1 d PD
C33 C 0.0927(7) 0.3235(12) 0.374(2) 0.171(14) Uani 0.50 1 d PD
C34 C 0.0801(7) 0.2776(8) 0.2907(12) 0.233(18) Uani 0.50 1 d PDU
C35 C 0.1433(6) 0.2500 0.2500 0.111(5) Uani 1 2 d SD
C36 C 0.0027(6) 0.2718(10) 0.2857(18) 0.242(10) Uani 1 1 d D
C38 C 0.0583(15) 0.1929(12) 0.174(2) 0.192(14) Uani 0.50 1 d PDU
B22 B 0.3152(5) 0.2987(4) 0.1926(7) 0.076(2) Uani 0.50 1 d PD
B23 B 0.3648(7) 0.2535(4) 0.3816(8) 0.087(3) Uani 1 1 d .
B24 B 0.3642(7) 0.3177(4) 0.3014(7) 0.083(3) Uani 1 1 d .
B25 B 0.4131(5) 0.3024(4) 0.1873(7) 0.074(3) Uani 1 1 d .
B26 B 0.4425(6) 0.2732(4) 0.3071(9) 0.086(3) Uani 1 1 d .
N1 N 0.2691(3) 0.4250(2) 0.8523(4) 0.0511(13) Uani 1 1 d .
N2 N 0.1547(3) 0.4440(2) 0.7911(4) 0.0525(12) Uani 1 1 d .
N3 N 0.1684(3) 0.3613(3) 0.9032(5) 0.0722(17) Uani 1 1 d .
N4 N 0.2085(3) 0.5366(2) 0.6072(4) 0.0496(12) Uani 1 1 d .
N5 N 0.2500 0.5000 0.4446(6) 0.067(2) Uani 1 2 d S
C37 C 0.1334(18) 0.2034(7) 0.1862(13) 0.189(13) Uani 0.50 1 d PDU

loop_
_atom_site_aniso_label
_atom_site_aniso_U_11
_atom_site_aniso_U_22
_atom_site_aniso_U_33
_atom_site_aniso_U_23
_atom_site_aniso_U_13
_atom_site_aniso_U_12
Hf1 0.03512(16) 0.05281(18) 0.03450(15) 0.000 0.000 0.00003(17)
C1 0.044(3) 0.064(4) 0.049(3) 0.007(3) -0.001(3) -0.003(3)
C2 0.052(4) 0.092(5) 0.043(4) 0.016(4) -0.012(3) 0.005(4)
C3 0.138(9) 0.163(10) 0.082(6) -0.028(7) -0.065(6) 0.051(8)
C4 0.075(6) 0.186(10) 0.087(7) 0.012(7) -0.012(5) 0.054(7)
C5 0.036(3) 0.083(5) 0.073(4) 0.023(4) -0.013(3) -0.013(3)
C6 0.068(5) 0.117(7) 0.089(6) 0.001(5) -0.031(5) -0.017(5)
C7 0.038(4) 0.124(7) 0.131(7) 0.021(6) -0.011(4) -0.001(5)
C8 0.085(6) 0.094(7) 0.114(8) 0.041(6) 0.001(5) -0.020(5)
C9 0.266(13) 0.261(12) 0.259(13) -0.006(9) -0.001(9) 0.018(9)
C10 0.283(13) 0.296(13) 0.287(13) 0.007(9) 0.020(9) 0.009(9)
C11 0.072(6) 0.128(8) 0.100(7) 0.051(6) 0.021(5) -0.009(5)
C12 0.051(5) 0.065(5) 0.038(4) 0.000 0.000 -0.003(5)
C13 0.060(4) 0.062(4) 0.041(3) 0.009(3) 0.004(3) 0.014(3)
C14 0.100(6) 0.058(4) 0.083(5) -0.003(4) -0.014(5) 0.010(4)
C15 0.073(5) 0.086(5) 0.083(5) 0.017(4) -0.005(4) 0.025(4)
C16 0.105(7) 0.096(6) 0.051(4) -0.005(4) -0.021(4) 0.019(5)
C17 0.172(14) 0.241(16) 0.058(5) -0.034(8) -0.021(6) 0.057(14)
C21 0.049(9) 0.074(12) 0.23(3) 0.033(13) 0.058(13) 0.012(8)
C22 0.061(5) 0.079(6) 0.088(7) 0.003(5) -0.003(5) -0.001(4)
C31 0.082(13) 0.073(12) 0.152(19) -0.050(13) -0.019(13) -0.015(10)
C32 0.057(10) 0.143(17) 0.16(2) -0.087(16) -0.010(12) 0.010(11)
C33 0.037(9) 0.23(3) 0.25(3) -0.18(2) -0.014(14) 0.044(13)
C34 0.23(2) 0.23(2) 0.24(2) -0.005(10) -0.005(10) -0.003(10)
C35 0.030(5) 0.112(10) 0.190(17) -0.025(10) 0.000 0.000
C36 0.044(5) 0.34(3) 0.35(3) -0.083(19) -0.013(12) -0.021(10)
C38 0.174(16) 0.201(16) 0.201(16) -0.015(10) -0.001(10) -0.001(10)
B22 0.061(5) 0.079(6) 0.088(7) 0.003(5) -0.003(5) -0.001(4)
B23 0.119(9) 0.085(7) 0.057(5) 0.001(5) 0.006(6) 0.002(6)
B24 0.117(9) 0.072(6) 0.059(6) -0.006(5) -0.005(6) 0.004(6)
B25 0.072(6) 0.076(6) 0.075(6) -0.004(5) 0.007(5) -0.007(5)
B26 0.090(8) 0.071(6) 0.097(8) 0.004(5) -0.036(7) -0.006(5)
N1 0.034(3) 0.075(4) 0.044(3) 0.010(3) -0.005(2) 0.003(2)
N2 0.034(3) 0.068(3) 0.056(3) 0.010(3) -0.008(2) -0.004(2)
N3 0.062(4) 0.077(4) 0.077(4) 0.032(3) -0.002(3) -0.002(3)
N4 0.052(3) 0.054(3) 0.043(3) -0.001(2) 0.001(2) 0.011(3)
N5 0.078(6) 0.081(6) 0.041(4) 0.000 0.000 0.018(5)
C37 0.194(16) 0.186(15) 0.188(16) -0.020(10) 0.004(10) 0.002(10)

loop_
_atom_type_symbol
_atom_type_description
_atom_type_scat_dispersion_real
_atom_type_scat_dispersion_imag
_atom_type_scat_source
C C 0.0033 0.0016 'International Tables Vol C Tables 4.2.6.8 and 6.1.1.4'
H H 0.0000 0.0000 'International Tables Vol C Tables 4.2.6.8 and 6.1.1.4'
B B 0.0013 0.0007 'International Tables Vol C Tables 4.2.6.8 and 6.1.1.4'
N N 0.0061 0.0033 'International Tables Vol C Tables 4.2.6.8 and 6.1.1.4'
Hf Hf -0.5830 6.1852 'International Tables Vol C Tables 4.2.6.8 and 6.1.1.4'

loop_
_geom_angle_atom_site_label_1
_geom_angle_atom_site_label_2
_geom_angle_atom_site_label_3
_geom_angle
_geom_angle_site_symmetry_1
_geom_angle_site_symmetry_3
N4 Hf1 N4 61.1(3) 2_565 .
N4 Hf1 N2 99.74(19) 2_565 2_565
N4 Hf1 N2 104.8(2) . 2_565
N4 Hf1 N2 104.8(2) 2_565 .
N4 Hf1 N2 99.74(19) . .
N2 Hf1 N2 151.4(3) 2_565 .
N4 Hf1 N1 151.0(2) 2_565 2_565
N4 Hf1 N1 100.57(18) . 2_565
N2 Hf1 N1 61.40(18) 2_565 2_565
N2 Hf1 N1 100.10(19) . 2_565
N4 Hf1 N1 100.57(18) 2_565 .
N4 Hf1 N1 151.0(2) . .
N2 Hf1 N1 100.10(19) 2_565 .
N2 Hf1 N1 61.40(18) . .
N1 Hf1 N1 104.2(3) 2_565 .
N4 Hf1 C1 127.31(19) 2_565 2_565
N4 Hf1 C1 104.97(19) . 2_565
N2 Hf1 C1 30.53(17) 2_565 2_565
N2 Hf1 C1 127.86(19) . 2_565
N1 Hf1 C1 30.88(18) 2_565 2_565
N1 Hf1 C1 103.98(19) . 2_565
N4 Hf1 C1 104.97(19) 2_565 .
N4 Hf1 C1 127.31(19) . .
N2 Hf1 C1 127.86(19) 2_565 .
N2 Hf1 C1 30.53(17) . .
N1 Hf1 C1 103.98(19) 2_565 .
N1 Hf1 C1 30.88(18) . .
C1 Hf1 C1 119.8(3) 2_565 .
N4 Hf1 C12 30.54(13) 2_565 .
N4 Hf1 C12 30.54(13) . .
N2 Hf1 C12 104.29(14) 2_565 .
N2 Hf1 C12 104.29(14) . .
N1 Hf1 C12 127.91(14) 2_565 .
N1 Hf1 C12 127.91(14) . .
C1 Hf1 C12 120.12(14) 2_565 .
C1 Hf1 C12 120.12(14) . .
N2 C1 N1 112.3(5) . .
N2 C1 N3 124.3(6) . .
N1 C1 N3 123.4(6) . .
N2 C1 Hf1 56.0(3) . .
N1 C1 Hf1 56.3(3) . .
N3 C1 Hf1 179.5(5) . .
C3 C2 C4 112.0(7) . .
C3 C2 N1 110.5(6) . .
C4 C2 N1 111.1(6) . .
N2 C5 C7 111.1(6) . .
N2 C5 C6 111.4(6) . .
C7 C5 C6 110.5(6) . .
C9 C8 N3 99.7(10) . .
C8 C9 C10 108.4(16) . .
C11 C10 C9 107.1(15) . .
C10 C11 N3 98.8(11) . .
N4 C12 N4 111.4(7) . 2_565
N4 C12 N5 124.3(4) . .
N4 C12 N5 124.3(4) 2_565 .
N4 C12 Hf1 55.7(4) . .
N4 C12 Hf1 55.7(4) 2_565 .
N5 C12 Hf1 180.000(1) . .
N4 C13 C15 111.5(6) . .
N4 C13 C14 111.2(5) . .
C15 C13 C14 109.0(6) . .
N5 C16 C17 102.6(8) . .
C17 C17 C16 105.3(8) 2_565 .
B22 C21 C22 0.0(7) 4 4
B22 C21 C31 118.0(10) 4 .
C22 C21 C31 118.0(10) 4 .
B22 C21 B23 67.2(8) 4 .
C22 C21 B23 67.2(8) 4 .
C31 C21 B23 143.8(9) . .
B22 C21 C21 64.0(6) 4 4
C22 C21 C21 64.0(6) 4 4
C31 C21 C21 95.4(6) . 4
B23 C21 C21 116.4(7) . 4
B22 C21 C22 110.2(6) 4 .
C22 C21 C22 110.2(6) 4 .
C31 C21 C22 97.5(11) . .
B23 C21 C22 114.7(9) . .
C21 C21 C22 54.0(7) 4 .
B22 C21 B24 116.6(11) 4 .
C22 C21 B24 116.6(11) 4 .
C31 C21 B24 125.3(10) . .
B23 C21 B24 64.4(7) . .
C21 C21 B24 105.7(7) 4 .
C22 C21 B24 60.7(6) . .
C21 C22 C21 62.0(5) 4 .
C21 C22 B24 111.5(7) 4 .
C21 C22 B24 59.7(6) . .
C21 C22 B25 107.9(8) 4 .
C21 C22 B25 106.8(8) . .
B24 C22 B25 61.2(6) . .
C21 C22 B23 59.4(6) 4 4
C21 C22 B23 109.0(6) . 4
B24 C22 B23 111.7(7) . 4
B25 C22 B23 60.7(6) . 4
C32 C31 C37 55.5(11) . 4
C32 C31 C35 110.3(12) . .
C37 C31 C35 55.5(7) 4 .
C32 C31 C21 120.0(10) . .
C37 C31 C21 174.9(16) 4 .
C35 C31 C21 128.4(10) . .
C37 C32 C31 62.6(14) 4 .
C37 C32 C33 50.9(13) 4 .
C31 C32 C33 113.2(13) . .
C38 C33 C37 76.3(16) 4 4
C38 C33 C34 34(2) 4 .
C37 C33 C34 44.9(14) 4 .
C38 C33 C32 129(3) 4 .
C37 C33 C32 52.9(15) 4 .
C34 C33 C32 97.2(11) . .
C38 C34 C37 86.6(14) 4 4
C38 C34 C36 70.5(11) 4 .
C37 C34 C36 157.0(16) 4 .
C38 C34 C35 151.3(17) 4 .
C37 C34 C35 65.1(9) 4 .
C36 C34 C35 138.0(15) . .
C38 C34 C33 36.0(15) 4 .
C37 C34 C33 53.1(12) 4 .
C36 C34 C33 104.3(9) . .
C35 C34 C33 117.4(11) . .
C38 C34 C34 153.8(14) 4 4
C37 C34 C34 118.9(10) 4 4
C36 C34 C34 84.1(7) . 4
C35 C34 C34 53.9(8) . 4
C33 C34 C34 169.7(14) . 4
C38 C34 C36 111.5(13) 4 4
C37 C34 C36 161.1(13) 4 4
C36 C34 C36 41.6(5) . 4
C35 C34 C36 96.4(11) . 4
C33 C34 C36 145.8(8) . 4
C34 C34 C36 42.6(4) 4 4
C37 C35 C37 165(3) . 4
C37 C35 C34 46.4(14) . 4
C37 C35 C34 118.6(17) 4 4
C37 C35 C34 118.6(17) . .
C37 C35 C34 46.4(14) 4 .
C34 C35 C34 72.2(16) 4 .
C37 C35 C31 139.4(16) . .
C37 C35 C31 55.5(14) 4 .
C34 C35 C31 173.2(11) 4 .
C34 C35 C31 101.7(9) . .
C37 C35 C31 55.5(14) . 4
C37 C35 C31 139.4(16) 4 4
C34 C35 C31 101.7(9) 4 4
C34 C35 C31 173.2(11) . 4
C31 C35 C31 84.5(13) . 4
C36 C36 C38 133.0(17) 4 4
C36 C36 C34 95.8(7) 4 .
C38 C36 C34 37.9(16) 4 .
C36 C36 C34 42.6(4) 4 4
C38 C36 C34 91.1(16) 4 4
C34 C36 C34 53.3(10) . 4
C34 C38 C33 110(3) 4 4
C34 C38 C37 52(2) 4 .
C33 C38 C37 60.9(14) 4 .
C34 C38 C36 71.6(13) 4 4
C33 C38 C36 160(5) 4 4
C37 C38 C36 124(3) . 4
C21 B23 B26 103.5(7) . .
C21 B23 B22 53.4(6) . 4
B26 B23 B22 104.8(7) . 4
C21 B23 C22 53.4(6) . 4
B26 B23 C22 104.8(7) . 4
B22 B23 C22 0.0(6) 4 4
C21 B23 B25 101.8(7) . 4
B26 B23 B25 60.9(6) . 4
B22 B23 B25 59.1(5) 4 4
C22 B23 B25 59.1(5) 4 4
C21 B23 B24 59.6(7) . .
B26 B23 B24 58.0(6) . .
B22 B23 B24 102.2(7) 4 .
C22 B23 B24 102.2(7) 4 .
B25 B23 B24 106.1(7) 4 .
B26 B24 C21 102.2(8) . .
B26 B24 C22 107.4(7) . .
C21 B24 C22 59.5(5) . .
B26 B24 B25 61.6(6) . .
C21 B24 B25 105.6(6) . .
C22 B24 B25 59.8(5) . .
B26 B24 B23 59.8(6) . .
C21 B24 B23 56.1(7) . .
C22 B24 B23 106.8(7) . .
B25 B24 B23 109.7(7) . .
C22 B25 B24 59.0(6) . .
C22 B25 B23 60.2(6) . 4
B24 B25 B23 109.6(7) . 4
C22 B25 B26 104.2(7) . 4
B24 B25 B26 107.2(7) . 4
B23 B25 B26 58.9(6) 4 4
C22 B25 B26 103.9(7) . .
B24 B25 B26 57.8(6) . .
B23 B25 B26 109.3(7) 4 .
B26 B25 B26 61.7(7) 4 .
B24 B26 B23 62.2(6) . .
B24 B26 B25 108.8(7) . 4
B23 B26 B25 60.2(6) . 4
B24 B26 B25 60.6(6) . .
B23 B26 B25 110.9(7) . .
B25 B26 B25 107.6(6) 4 .
B24 B26 B26 107.4(6) . 4
B23 B26 B26 108.3(6) . 4
B25 B26 B26 59.2(6) 4 4
B25 B26 B26 59.1(7) . 4
C1 N1 C2 122.0(5) . .
C1 N1 Hf1 92.8(4) . .
C2 N1 Hf1 140.7(4) . .
C1 N2 C5 121.6(5) . .
C1 N2 Hf1 93.4(4) . .
C5 N2 Hf1 139.8(4) . .
C1 N3 C11 120.5(6) . .
C1 N3 C8 121.9(6) . .
C11 N3 C8 117.6(6) . .
C12 N4 C13 121.4(5) . .
C12 N4 Hf1 93.8(4) . .
C13 N4 Hf1 140.4(4) . .
C12 N5 C16 123.8(4) . .
C12 N5 C16 123.8(4) . 2_565
C16 N5 C16 112.4(8) . 2_565
C34 C37 C33 82(2) 4 4
C34 C37 C32 156(2) 4 4
C33 C37 C32 76.2(10) 4 4
C34 C37 C31 137.0(12) 4 4
C33 C37 C31 138(2) 4 4
C32 C37 C31 61.9(15) 4 4
C34 C37 C35 68.5(11) 4 .
C33 C37 C35 149(3) 4 .
C32 C37 C35 130(2) 4 .
C31 C37 C35 69.0(10) 4 .
C34 C37 C38 41(2) 4 .
C33 C37 C38 42.8(11) 4 .
C32 C37 C38 118.9(12) 4 .
C31 C37 C38 175.8(16) 4 .
C35 C37 C38 109(3) . .

loop_
_geom_bond_atom_site_label_1
_geom_bond_atom_site_label_2
_geom_bond_distance
_geom_bond_site_symmetry_2
Hf1 N4 2.177(5) 2_565
Hf1 N4 2.177(5) .
Hf1 N2 2.177(5) 2_565
Hf1 N2 2.177(5) .
Hf1 N1 2.183(5) 2_565
Hf1 N1 2.183(5) .
Hf1 C1 2.620(6) 2_565
Hf1 C1 2.620(6) .
Hf1 C12 2.630(8) .
C1 N2 1.333(7) .
C1 N1 1.346(7) .
C1 N3 1.364(8) .
C2 C3 1.488(10) .
C2 C4 1.495(10) .
C2 N1 1.490(7) .
C5 N2 1.482(7) .
C5 C7 1.495(10) .
C5 C6 1.507(9) .
C8 C9 1.41(2) .
C8 N3 1.454(10) .
C9 C10 1.527(9) .
C10 C11 1.471(9) .
C11 N3 1.480(9) .
C12 N4 1.339(6) .
C12 N4 1.339(6) 2_565
C12 N5 1.378(10) .
C13 N4 1.492(7) .
C13 C15 1.526(9) .
C13 C14 1.527(9) .
C16 N5 1.469(8) .
C16 C17 1.491(12) .
C17 C17 1.49(3) 2_565
C21 B22 1.535(16) 4
C21 C22 1.535(16) 4
C21 C31 1.55(2) .
C21 B23 1.645(18) .
C21 C21 1.676(10) 4
C21 C22 1.706(9) .
C21 B24 1.710(17) .
C22 C21 1.535(16) 4
C22 B24 1.727(13) .
C22 B25 1.741(13) .
C22 B23 1.761(14) 4
C31 C32 1.346(10) .
C31 C37 1.35(3) 4
C31 C35 1.534(9) .
C32 C37 1.26(3) 4
C32 C33 1.531(9) .
C33 C38 0.95(2) 4
C33 C37 1.22(2) 4
C33 C34 1.516(10) .
C34 C38 0.89(4) 4
C34 C37 1.08(3) 4
C34 C36 1.381(9) .
C34 C35 1.389(9) .
C34 C34 1.64(3) 4
C34 C36 2.031(14) 4
C35 C37 1.354(10) .
C35 C37 1.354(10) 4
C35 C34 1.389(9) 4
C35 C31 1.534(9) 4
C36 C36 1.355(10) 4
C36 C38 1.372(10) 4
C36 C34 2.031(14) 4
C38 C34 0.89(4) 4
C38 C33 0.95(2) 4
C38 C37 1.362(10) .
C38 C36 1.372(10) 4
B23 B26 1.747(16) .
B23 B22 1.761(14) 4
B23 C22 1.761(14) 4
B23 B25 1.769(14) 4
B23 B24 1.788(13) .
B24 B26 1.714(15) .
B24 B25 1.764(14) .
B25 B23 1.769(14) 4
B25 B26 1.781(14) 4
B25 B26 1.781(15) .
B26 B25 1.781(14) 4
B26 B26 1.83(2) 4
N5 C16 1.469(8) 2_565
C37 C34 1.08(3) 4
C37 C33 1.22(2) 4
C37 C32 1.26(3) 4
C37 C31 1.35(3) 4
